data_2012863
loop_
_publ_author_name
'Boitsov, Stepan'
'Songstad, Jon'
'T\"ornroos, Karl W.'

_publ_section_title
;
 (<i>n</i>-Nitrophenyl)acetonitrile, with <i>n</i> = 2, 3 and 4
;
_journal_issue 8
_journal_name_full 'Acta Crystallographica Section C'
_journal_page_first o528
_journal_page_last o532
_journal_paper_doi 10.1107/S0108270102011514
_journal_volume 58
_journal_year 2002
_chemical_formula_moiety 'C8 H6 N2 O2'
_chemical_formula_sum 'C8 H6 N2 O2'
_chemical_formula_weight 162.15
_chemical_melting_point .387E-305
_chemical_name_common 4-nitrophenylacetonitrile
_chemical_name_systematic
;
(4-nitrophenyl)acetonitrile
;
_space_group_IT_number 14
_symmetry_cell_setting monoclinic
_symmetry_space_group_name_Hall '-P 2ybc'
_symmetry_space_group_name_H-M 'P 1 21/c 1'
_atom_sites_solution_hydrogens geom
_atom_sites_solution_primary direct
_atom_sites_solution_secondary difmap
_audit_creation_method SHELXL97
_cell_angle_alpha 90
_cell_angle_beta 100.695(2)
_cell_angle_gamma 90
_cell_formula_units_Z 4
_cell_length_a 8.1695(7)
_cell_length_b 5.9775(5)
_cell_length_c 15.7260(13)
_cell_measurement_reflns_used 7016
_cell_measurement_temperature 123(2)
_cell_measurement_theta_max 31.48
_cell_measurement_theta_min 2.54
_cell_volume 754.61(11)
_computing_cell_refinement 'SAINT (Bruker, 2001)'
_computing_data_collection 'SMART (Bruker, 1999)'
_computing_data_reduction SAINT
_computing_molecular_graphics 'SHELXTL/PC (Sheldrick, 2001a)'
_computing_publication_material 'SHELXTL/PC and PLATON (Spek, 2001)'
_computing_structure_refinement 'SHELXL97 (Sheldrick, 2001b)'
_computing_structure_solution 'SHELXS97 (Sheldrick, 1990)'
_diffrn_ambient_temperature 123(2)
_diffrn_measured_fraction_theta_full 0.998
_diffrn_measured_fraction_theta_max 0.998
_diffrn_measurement_device_type 'Bruker SMART 2K CCD area-detector'
_diffrn_measurement_method \w
_diffrn_radiation_monochromator graphite
_diffrn_radiation_source 'normal-focus sealed tube'
_diffrn_radiation_type MoK\a
_diffrn_radiation_wavelength 0.71073
_diffrn_reflns_av_R_equivalents 0.022
_diffrn_reflns_av_sigmaI/netI 0.017
_diffrn_reflns_limit_h_max 11
_diffrn_reflns_limit_h_min -11
_diffrn_reflns_limit_k_max 8
_diffrn_reflns_limit_k_min -8
_diffrn_reflns_limit_l_max 23
_diffrn_reflns_limit_l_min -23
_diffrn_reflns_number 13089
_diffrn_reflns_theta_full 31.48
_diffrn_reflns_theta_max 31.48
_diffrn_reflns_theta_min 2.54
_diffrn_standards_decay_% 0
_diffrn_standards_interval_time 0
_diffrn_standards_number 140
_exptl_absorpt_coefficient_mu 0.106
_exptl_absorpt_correction_T_max 0.989
_exptl_absorpt_correction_T_min 0.965
_exptl_absorpt_correction_type numerical
_exptl_absorpt_process_details '(SHELXTL/PC; Sheldrick, 2001a)'
_exptl_crystal_colour 'pale yellow'
_exptl_crystal_density_diffrn 1.427
_exptl_crystal_density_meas ?
_exptl_crystal_density_method 'not measured'
_exptl_crystal_description 'flat prism'
_exptl_crystal_F_000 336
_exptl_crystal_size_max 0.40
_exptl_crystal_size_mid 0.30
_exptl_crystal_size_min 0.11
_refine_diff_density_max 0.37
_refine_diff_density_min -0.29
_refine_ls_extinction_method none
_refine_ls_goodness_of_fit_ref 1.079
_refine_ls_hydrogen_treatment constr
_refine_ls_matrix_type full
_refine_ls_number_parameters 109
_refine_ls_number_reflns 2489
_refine_ls_number_restraints 0
_refine_ls_restrained_S_all 1.079
_refine_ls_R_factor_all 0.046
_refine_ls_R_factor_gt 0.039
_refine_ls_shift/su_max 0.001
_refine_ls_shift/su_mean 0.000
_refine_ls_structure_factor_coef Fsqd
_refine_ls_weighting_details 'calc w = 1/[\s^2^(Fo^2^)+(0.0734P)^2^+0.0923P] where P=(Fo^2^+2Fc^2^)/3'
_refine_ls_weighting_scheme calc
_refine_ls_wR_factor_gt 0.117
_refine_ls_wR_factor_ref 0.120
_reflns_number_gt 2097
_reflns_number_total 2489
_reflns_threshold_expression I>2\s(I)
_cod_data_source_file fg1652.cif
_cod_data_source_block III
_cod_depositor_comments
;
The following automatic conversions were performed:
'_symmetry_cell_setting' value 'Monoclinic' changed to 'monoclinic'
according to '/home/saulius/struct/CIF-dictionaries/cif_core.dic'
dictionary named 'cif_core.dic' version 2.4.1 from 2010-06-29.

Automatic conversion script
Id: cif_fix_enum 1527 2010-12-29 10:47:43Z saulius 

The following automatic conversions were performed:

'_symmetry_cell_setting' value 'Monoclinic' changed to 'monoclinic'
according to /home/saulius/struct/CIF-dictionaries/cif_core.dic
dictionary named 'cif_core.dic' version 2.4.1 from 2010-06-29.

Automatic conversion script
Id: cif_fix_values 1715 2011-07-08 13:25:40Z adriana 

The following automatic conversions were performed:

'_exptl_crystal_density_meas' value 'not measured' was changed to '?'
- the value is perceived as not measured.

Automatic conversion script
Id: cif_fix_values 3008 2015-01-20 13:52:24Z robertas 
;
_cod_original_sg_symbol_H-M 'P 21/c'
_cod_database_code 2012863
_cod_database_fobs_code 2012863

loop_
_symmetry_equiv_pos_as_xyz
'x, y, z'
'-x, y+1/2, -z+1/2'
'-x, -y, -z'
'x, -y-1/2, z-1/2'

loop_
_atom_site_label
_atom_site_fract_x
_atom_site_fract_y
_atom_site_fract_z
_atom_site_U_iso_or_equiv
_atom_site_adp_type
_atom_site_calc_flag
_atom_site_refinement_flags
_atom_site_occupancy
_atom_site_disorder_assembly
_atom_site_disorder_group
_atom_site_type_symbol
C1 0.77027(10) -0.05217(14) -0.08930(5) 0.02110(17) Uani d . 1 . . C
N1 1.01216(11) -0.47692(16) -0.15817(6) 0.0343(2) Uani d . 1 . . N
O1 0.66473(11) 0.08971(13) 0.20532(4) 0.0380(2) Uani d . 1 . . O
O2 0.57552(9) 0.39312(12) 0.13721(5) 0.03289(19) Uani d . 1 . . O
C2 0.80832(11) -0.17273(14) -0.01202(5) 0.02254(18) Uani d . 1 . . C
H2 0.8628 -0.3133 -0.0113 0.027 Uiso calc R 1 . . H
N2 0.64076(9) 0.20685(13) 0.13998(5) 0.02431(17) Uani d . 1 . . N
C3 0.76712(11) -0.08866(14) 0.06404(5) 0.02252(17) Uani d . 1 . . C
H3 0.7916 -0.1710 0.1165 0.027 Uiso calc R 1 . . H
C4 0.68949(10) 0.11821(13) 0.06097(5) 0.01999(17) Uani d . 1 . . C
C5 0.65350(11) 0.24453(14) -0.01450(5) 0.02310(18) Uani d . 1 . . C
H5 0.6025 0.3874 -0.0145 0.028 Uiso calc R 1 . . H
C6 0.69374(11) 0.15734(15) -0.08986(5) 0.02362(18) Uani d . 1 . . C
H6 0.6691 0.2405 -0.1421 0.028 Uiso calc R 1 . . H
C7 0.80434(13) -0.14149(18) -0.17468(6) 0.0308(2) Uani d . 1 . . C
H7A 0.6976 -0.1897 -0.2106 0.037 Uiso calc R 1 . . H
H7B 0.8494 -0.0186 -0.2057 0.037 Uiso calc R 1 . . H
C8 0.92138(11) -0.32963(16) -0.16565(5) 0.02575(19) Uani d . 1 . . C

loop_
_atom_site_aniso_label
_atom_site_aniso_U_11
_atom_site_aniso_U_22
_atom_site_aniso_U_33
_atom_site_aniso_U_12
_atom_site_aniso_U_13
_atom_site_aniso_U_23
C1 0.0210(3) 0.0249(4) 0.0180(3) 0.0009(3) 0.0051(3) 0.0010(3)
N1 0.0353(4) 0.0389(5) 0.0298(4) 0.0075(3) 0.0090(3) -0.0020(3)
O1 0.0571(5) 0.0404(4) 0.0170(3) 0.0133(4) 0.0082(3) 0.0029(3)
O2 0.0392(4) 0.0312(4) 0.0281(4) 0.0114(3) 0.0058(3) -0.0049(3)
C2 0.0270(4) 0.0214(4) 0.0194(4) 0.0040(3) 0.0050(3) 0.0016(3)
N2 0.0255(3) 0.0284(4) 0.0184(3) 0.0027(3) 0.0022(3) -0.0029(3)
C3 0.0266(4) 0.0228(4) 0.0180(3) 0.0028(3) 0.0037(3) 0.0024(3)
C4 0.0211(4) 0.0223(4) 0.0163(3) 0.0004(3) 0.0028(3) -0.0013(3)
C5 0.0262(4) 0.0210(4) 0.0222(4) 0.0035(3) 0.0050(3) 0.0025(3)
C6 0.0269(4) 0.0253(4) 0.0191(4) 0.0034(3) 0.0054(3) 0.0050(3)
C7 0.0365(5) 0.0386(5) 0.0185(4) 0.0126(4) 0.0081(3) 0.0021(3)
C8 0.0259(4) 0.0326(4) 0.0197(4) -0.0003(3) 0.0069(3) -0.0026(3)

loop_
_atom_type_symbol
_atom_type_description
_atom_type_scat_dispersion_real
_atom_type_scat_dispersion_imag
_atom_type_scat_source
C C 0.0033 0.0016 'International Tables Vol C Tables 4.2.6.8 and 6.1.1.4'
H H 0.0000 0.0000 'International Tables Vol C Tables 4.2.6.8 and 6.1.1.4'
N N 0.0061 0.0033 'International Tables Vol C Tables 4.2.6.8 and 6.1.1.4'
O O 0.0106 0.0060 'International Tables Vol C Tables 4.2.6.8 and 6.1.1.4'

loop_
_geom_angle_atom_site_label_1
_geom_angle_atom_site_label_2
_geom_angle_atom_site_label_3
_geom_angle
_geom_angle_publ_flag
C2 C1 C6 119.61(7) yes
C2 C1 C7 122.70(8) yes
C6 C1 C7 117.67(7) yes
C1 C2 C3 120.65(8) yes
C3 C2 H2 119.7 ?
C1 C2 H2 119.7 ?
O1 N2 O2 123.05(8) yes
O1 N2 C4 118.34(7) yes
O2 N2 C4 118.60(7) yes
C2 C3 C4 118.23(7) yes
C4 C3 H3 120.9 ?
C2 C3 H3 120.9 ?
C3 C4 C5 122.45(7) yes
C3 C4 N2 119.03(7) yes
C5 C4 N2 118.51(7) yes
C4 C5 C6 118.57(8) yes
C6 C5 H5 120.7 ?
C4 C5 H5 120.7 ?
C1 C6 C5 120.46(7) yes
C5 C6 H6 119.8 ?
C1 C6 H6 119.8 ?
C1 C7 C8 114.05(7) yes
C8 C7 H7A 108.7 ?
C1 C7 H7A 108.7 ?
C8 C7 H7B 108.7 ?
C1 C7 H7B 108.7 ?
H7A C7 H7B 107.6 ?
N1 C8 C7 179.54(10) yes

loop_
_geom_bond_atom_site_label_1
_geom_bond_atom_site_label_2
_geom_bond_site_symmetry_2
_geom_bond_distance
_geom_bond_publ_flag
C1 C2 . 1.3973(11) yes
C1 C6 . 1.3991(12) yes
C1 C7 . 1.5179(12) yes
N1 C8 . 1.1431(13) yes
O1 N2 . 1.2288(10) yes
O2 N2 . 1.2317(10) yes
C2 C3 . 1.3950(11) yes
C2 H2 . 0.9500 ?
N2 C4 . 1.4720(11) yes
C3 C4 . 1.3865(11) yes
C3 H3 . 0.9500 ?
C4 C5 . 1.3913(11) yes
C5 C6 . 1.3887(12) yes
C5 H5 . 0.9500 ?
C6 H6 . 0.9500 ?
C7 C8 . 1.4659(13) yes
C7 H7A . 0.9900 ?
C7 H7B . 0.9900 ?

loop_
_geom_hbond_atom_site_label_D
_geom_hbond_atom_site_label_H
_geom_hbond_atom_site_label_A
_geom_hbond_site_symmetry_A
_geom_hbond_distance_DH
_geom_hbond_distance_HA
_geom_hbond_distance_DA
_geom_hbond_angle_DHA
C3 H3 N1 3_745 0.95 2.65 3.3459(12) 130
C5 H5 O2 3_665 0.95 2.55 3.2520(11) 131
C6 H6 O1 4_565 0.95 2.60 3.5262(11) 165
C7 H7A O1 4_555 0.99 2.72 3.3528(13) 122
C7 H7B N1 2_754 0.99 2.61 3.4040(13) 137

loop_
_geom_torsion_atom_site_label_1
_geom_torsion_atom_site_label_2
_geom_torsion_atom_site_label_3
_geom_torsion_atom_site_label_4
_geom_torsion
_geom_torsion_publ_flag
C6 C1 C2 C3 1.56(13) ?
C7 C1 C2 C3 -176.76(8) ?
C1 C2 C3 C4 -0.76(13) ?
C2 C3 C4 C5 -0.77(13) ?
C2 C3 C4 N2 178.28(7) ?
O1 N2 C4 C3 -2.88(12) ?
O2 N2 C4 C3 178.26(8) ?
O1 N2 C4 C5 176.21(8) ?
O2 N2 C4 C5 -2.65(12) ?
C3 C4 C5 C6 1.45(13) ?
N2 C4 C5 C6 -177.61(7) ?
C4 C5 C6 C1 -0.61(13) ?
C2 C1 C6 C5 -0.86(13) ?
C7 C1 C6 C5 177.55(8) ?
C2 C1 C7 C8 -16.75(14) yes
C3 C4 N2 O1 -2.88(12) yes
C6 C1 C7 C8 164.90(8) ?

loop_
_cod_related_entry_id
_cod_related_entry_database
_cod_related_entry_code
1 ChemSpider 61672
